data_4302788
loop_
_publ_author_name
'Vitalie Stavila'
'John H. Thurston'
'Kenton H. Whitmire'

_publ_section_title
;
Selective Arylation Reactions of Bismuth-Transition Metal Salicylate
Complexes
;
_journal_name_full 'Inorganic Chemistry'
_journal_page_first 6945
_journal_page_last 6951
_journal_paper_doi 10.1021/ic9010357
_journal_volume 48
_journal_year 2009
_chemical_formula_sum 'C66 H68 Bi2 O24 Ta2'
_chemical_formula_weight 2025.06
_chemical_name_systematic
; 
 ? 
;
_space_group_IT_number 14
_symmetry_cell_setting monoclinic
_symmetry_space_group_name_Hall '-P 2yn'
_symmetry_space_group_name_H-M 'P 1 21/n 1'
_atom_sites_solution_hydrogens geom
_atom_sites_solution_primary direct
_atom_sites_solution_secondary difmap
_audit_creation_method SHELXL-97
_cell_angle_alpha 90.00
_cell_angle_beta 103.99(3)
_cell_angle_gamma 90.00
_cell_formula_units_Z 2
_cell_length_a 13.121(3)
_cell_length_b 19.459(4)
_cell_length_c 14.121(3)
_cell_measurement_reflns_used 7809
_cell_measurement_temperature 295(2)
_cell_measurement_theta_max 46.525
_cell_measurement_theta_min 4.865
_cell_volume 3498.5(14)
_computing_cell_refinement 'SHELXTL 6.10 (Bruker AXS, 2001)'
_computing_data_collection 'SHELXTL 6.10 (Bruker AXS, 2001)'
_computing_data_reduction 'SHELXTL 6.10 (Bruker AXS, 2001)'
_computing_molecular_graphics 'SHELXTL 6.10 (Bruker AXS, 2001)'
_computing_publication_material 'SHELXTL 6.10 (Bruker AXS, 2001)'
_computing_structure_refinement 'SHELXL-97 (Sheldrick, 1997)'
_computing_structure_solution 'SHELXS-97 (Sheldrick, 1990)'
_diffrn_ambient_temperature 295(2)
_diffrn_measured_fraction_theta_full 0.998
_diffrn_measured_fraction_theta_max 0.998
_diffrn_radiation_monochromator graphite
_diffrn_radiation_source 'fine-focus sealed tube'
_diffrn_radiation_type MoK\a
_diffrn_radiation_wavelength 0.71073
_diffrn_reflns_av_R_equivalents 0.0264
_diffrn_reflns_av_sigmaI/netI 0.0281
_diffrn_reflns_limit_h_max 8
_diffrn_reflns_limit_h_min -14
_diffrn_reflns_limit_k_max 21
_diffrn_reflns_limit_k_min -21
_diffrn_reflns_limit_l_max 15
_diffrn_reflns_limit_l_min -15
_diffrn_reflns_number 15138
_diffrn_reflns_theta_full 23.28
_diffrn_reflns_theta_max 23.28
_diffrn_reflns_theta_min 1.82
_exptl_absorpt_coefficient_mu 8.208
_exptl_absorpt_correction_T_max 0.51900
_exptl_absorpt_correction_T_min 0.35200
_exptl_absorpt_correction_type multi-scan
_exptl_absorpt_process_details 'SADABS (Scheldrick, 1996)'
_exptl_crystal_colour colorless
_exptl_crystal_density_diffrn 1.922
_exptl_crystal_density_method 'not measured'
_exptl_crystal_description plate
_exptl_crystal_F_000 1936
_exptl_crystal_size_max 0.18
_exptl_crystal_size_mid 0.15
_exptl_crystal_size_min 0.13
_refine_diff_density_max 0.672
_refine_diff_density_min -0.456
_refine_diff_density_rms 0.076
_refine_ls_extinction_method none
_refine_ls_goodness_of_fit_ref 1.043
_refine_ls_hydrogen_treatment mixed
_refine_ls_matrix_type full
_refine_ls_number_parameters 430
_refine_ls_number_reflns 5032
_refine_ls_number_restraints 4
_refine_ls_restrained_S_all 1.042
_refine_ls_R_factor_all 0.0296
_refine_ls_R_factor_gt 0.0218
_refine_ls_shift/su_max 0.001
_refine_ls_shift/su_mean 0.000
_refine_ls_structure_factor_coef Fsqd
_refine_ls_weighting_details 'calc w=1/[\s^2^(Fo^2^)+(0.0232P)^2^+2.0231P] where P=(Fo^2^+2Fc^2^)/3'
_refine_ls_weighting_scheme calc
_refine_ls_wR_factor_gt 0.0496
_refine_ls_wR_factor_ref 0.0526
_reflns_number_gt 4298
_reflns_number_total 5032
_reflns_threshold_expression >2sigma(I)
_cod_data_source_file ic9010357_si_005_1.cif
_cod_data_source_block PhBiTa_Compound_3
_cod_original_cell_volume 3498.6(12)
_cod_database_code 4302788

loop_
_symmetry_equiv_pos_as_xyz
'x, y, z'
'-x+1/2, y+1/2, -z+1/2'
'-x, -y, -z'
'x-1/2, -y-1/2, z-1/2'

loop_
_atom_site_label
_atom_site_type_symbol
_atom_site_fract_x
_atom_site_fract_y
_atom_site_fract_z
_atom_site_U_iso_or_equiv
_atom_site_adp_type
_atom_site_occupancy
_atom_site_symmetry_multiplicity
_atom_site_calc_flag
_atom_site_refinement_flags
_atom_site_disorder_assembly
_atom_site_disorder_group
Bi1 Bi 0.094438(14) 0.157547(8) 0.515423(13) 0.04519(7) Uani 1 1 d . . .
Ta2 Ta 0.336269(17) -0.042060(11) 0.602837(17) 0.05781(8) Uani 1 1 d . . .
O11 O 0.1852(3) -0.07278(16) 0.5288(3) 0.0589(9) Uani 1 1 d . . .
O12 O 0.0283(3) -0.07613(19) 0.4272(3) 0.0727(11) Uani 1 1 d . . .
O13 O 0.3301(3) 0.00097(18) 0.4773(3) 0.0628(9) Uani 1 1 d . . .
O21 O 0.2525(3) 0.04695(16) 0.6220(2) 0.0552(8) Uani 1 1 d . . .
O22 O 0.1699(2) 0.12752(16) 0.6820(2) 0.0517(8) Uani 1 1 d . . .
O23 O 0.2942(3) -0.06841(17) 0.7211(3) 0.0636(9) Uani 1 1 d . . .
O31 O 0.1395(3) 0.23918(17) 0.4014(2) 0.0565(9) Uani 1 1 d . . .
O32 O 0.2578(3) 0.22234(17) 0.5387(3) 0.0594(9) Uani 1 1 d . . .
O33 O 0.4333(3) 0.2895(3) 0.5732(4) 0.0997(14) Uani 1 1 d D . .
H32A H 0.390(3) 0.256(3) 0.587(2) 0.120 Uiso 1 1 d D . .
O51 O 0.3869(3) -0.12687(19) 0.5797(3) 0.0802(12) Uani 1 1 d . . .
O61 O 0.4596(3) 0.0010(2) 0.6632(3) 0.0756(11) Uani 1 1 d . . .
O71 O -0.0711(3) 0.16256(19) 0.3847(3) 0.0676(10) Uani 1 1 d D . .
H71C H -0.1245(15) 0.142(2) 0.403(2) 0.081 Uiso 1 1 d D . .
C11 C 0.1490(4) 0.0026(2) 0.3899(3) 0.0483(12) Uani 1 1 d . . .
C12 C 0.2527(4) 0.0264(3) 0.4056(4) 0.0536(13) Uani 1 1 d . . .
C13 C 0.2763(5) 0.0772(3) 0.3447(5) 0.0712(16) Uani 1 1 d . . .
H13A H 0.3449 0.0929 0.3539 0.085 Uiso 1 1 calc R . .
C14 C 0.1989(6) 0.1041(3) 0.2714(5) 0.0803(18) Uani 1 1 d . . .
H14A H 0.2152 0.1384 0.2316 0.096 Uiso 1 1 calc R . .
C15 C 0.0974(5) 0.0809(3) 0.2558(4) 0.0741(16) Uani 1 1 d . . .
H15A H 0.0455 0.0997 0.2057 0.089 Uiso 1 1 calc R . .
C16 C 0.0721(4) 0.0306(3) 0.3133(4) 0.0599(14) Uani 1 1 d . . .
H16A H 0.0033 0.0147 0.3016 0.072 Uiso 1 1 calc R . .
C17 C 0.1177(4) -0.0520(2) 0.4518(4) 0.0519(12) Uani 1 1 d . . .
C21 C 0.2315(3) 0.0333(2) 0.7843(4) 0.0467(12) Uani 1 1 d . . .
C22 C 0.2669(4) -0.0349(2) 0.7936(4) 0.0516(12) Uani 1 1 d . . .
C23 C 0.2740(4) -0.0690(3) 0.8823(4) 0.0706(16) Uani 1 1 d . . .
H23A H 0.2956 -0.1146 0.8889 0.085 Uiso 1 1 calc R . .
C24 C 0.2494(5) -0.0358(4) 0.9597(5) 0.0798(18) Uani 1 1 d . . .
H24A H 0.2549 -0.0592 1.0182 0.096 Uiso 1 1 calc R . .
C25 C 0.2168(5) 0.0313(3) 0.9517(4) 0.0753(16) Uani 1 1 d . . .
H25A H 0.2015 0.0539 1.0047 0.090 Uiso 1 1 calc R . .
C26 C 0.2068(4) 0.0650(3) 0.8642(4) 0.0616(14) Uani 1 1 d . . .
H26A H 0.1830 0.1102 0.8584 0.074 Uiso 1 1 calc R . .
C27 C 0.2170(3) 0.0713(2) 0.6926(4) 0.0466(12) Uani 1 1 d . . .
C31 C 0.3020(4) 0.2990(2) 0.4231(4) 0.0516(12) Uani 1 1 d . . .
C32 C 0.3982(4) 0.3171(3) 0.4840(4) 0.0633(14) Uani 1 1 d D . .
C33 C 0.4616(5) 0.3652(3) 0.4540(6) 0.086(2) Uani 1 1 d . . .
H33A H 0.5254 0.3778 0.4952 0.103 Uiso 1 1 calc R . .
C34 C 0.4298(6) 0.3937(4) 0.3644(6) 0.101(2) Uani 1 1 d . . .
H34A H 0.4730 0.4256 0.3443 0.121 Uiso 1 1 calc R . .
C35 C 0.3360(6) 0.3769(4) 0.3025(6) 0.101(2) Uani 1 1 d . . .
H35A H 0.3157 0.3978 0.2416 0.121 Uiso 1 1 calc R . .
C36 C 0.2709(5) 0.3285(3) 0.3307(5) 0.0781(18) Uani 1 1 d . . .
H36A H 0.2076 0.3160 0.2885 0.094 Uiso 1 1 calc R . .
C37 C 0.2301(4) 0.2511(2) 0.4548(4) 0.0501(12) Uani 1 1 d . . .
C41 C 0.0237(4) 0.2450(2) 0.5797(4) 0.0506(12) Uani 1 1 d . . .
C42 C 0.0069(4) 0.3070(3) 0.5325(4) 0.0696(16) Uani 1 1 d . . .
H42A H 0.0270 0.3131 0.4743 0.084 Uiso 1 1 calc R . .
C43 C -0.0400(5) 0.3609(3) 0.5708(6) 0.095(2) Uani 1 1 d . . .
H43A H -0.0517 0.4027 0.5381 0.114 Uiso 1 1 calc R . .
C44 C -0.0687(5) 0.3523(4) 0.6557(6) 0.097(2) Uani 1 1 d . . .
H44A H -0.0984 0.3886 0.6825 0.116 Uiso 1 1 calc R . .
C45 C -0.0540(5) 0.2901(4) 0.7025(5) 0.097(2) Uani 1 1 d . . .
H45A H -0.0760 0.2838 0.7597 0.116 Uiso 1 1 calc R . .
C46 C -0.0068(5) 0.2367(3) 0.6649(4) 0.0754(17) Uani 1 1 d . . .
H46A H 0.0043 0.1949 0.6977 0.091 Uiso 1 1 calc R . .
C51 C 0.4030(7) -0.1913(4) 0.5417(7) 0.141(4) Uani 1 1 d . . .
H51A H 0.4123 -0.2251 0.5936 0.169 Uiso 1 1 calc R . .
H51B H 0.4674 -0.1899 0.5195 0.169 Uiso 1 1 calc R . .
C52 C 0.3200(8) -0.2132(5) 0.4631(7) 0.175(5) Uani 1 1 d . . .
H52A H 0.3358 -0.2579 0.4419 0.262 Uiso 1 1 calc R . .
H52B H 0.3123 -0.1812 0.4100 0.262 Uiso 1 1 calc R . .
H52C H 0.2559 -0.2151 0.4843 0.262 Uiso 1 1 calc R . .
C61 C 0.5233(6) 0.0578(4) 0.6963(8) 0.136(4) Uani 1 1 d . . .
H61A H 0.5957 0.0423 0.7140 0.164 Uiso 1 1 calc R . .
H61B H 0.5167 0.0896 0.6422 0.164 Uiso 1 1 calc R . .
C62 C 0.5052(11) 0.0909(9) 0.7688(15) 0.395(17) Uani 1 1 d . . .
H62A H 0.5506 0.1302 0.7823 0.592 Uiso 1 1 calc R . .
H62B H 0.5180 0.0615 0.8250 0.592 Uiso 1 1 calc R . .
H62C H 0.4333 0.1058 0.7534 0.592 Uiso 1 1 calc R . .
C71 C -0.1080(5) 0.1987(3) 0.2973(4) 0.089(2) Uani 1 1 d D . .
H71A H -0.1265 0.1660 0.2441 0.107 Uiso 1 1 calc R . .
H71B H -0.0517 0.2273 0.2857 0.107 Uiso 1 1 calc R . .
C72 C -0.1968(7) 0.2409(4) 0.2967(6) 0.141(3) Uani 1 1 d . . .
H72A H -0.2161 0.2655 0.2361 0.211 Uiso 1 1 calc R . .
H72B H -0.1796 0.2729 0.3499 0.211 Uiso 1 1 calc R . .
H72C H -0.2544 0.2126 0.3038 0.211 Uiso 1 1 calc R . .

loop_
_atom_site_aniso_label
_atom_site_aniso_U_11
_atom_site_aniso_U_22
_atom_site_aniso_U_33
_atom_site_aniso_U_23
_atom_site_aniso_U_13
_atom_site_aniso_U_12
Bi1 0.05070(12) 0.03878(11) 0.04637(12) 0.00141(8) 0.01230(8) 0.00183(8)
Ta2 0.05337(14) 0.05362(14) 0.06586(16) -0.00181(11) 0.01327(11) 0.00795(10)
O11 0.061(2) 0.054(2) 0.060(2) 0.0102(17) 0.0111(18) -0.0066(17)
O12 0.067(3) 0.069(2) 0.074(3) 0.014(2) 0.001(2) -0.024(2)
O13 0.052(2) 0.070(2) 0.071(3) -0.003(2) 0.0247(19) -0.0032(18)
O21 0.065(2) 0.049(2) 0.056(2) 0.0078(16) 0.0226(18) 0.0100(16)
O22 0.055(2) 0.0445(19) 0.055(2) 0.0049(16) 0.0138(16) 0.0059(16)
O23 0.074(2) 0.050(2) 0.064(2) 0.0103(18) 0.0118(19) 0.0092(18)
O31 0.056(2) 0.062(2) 0.053(2) 0.0025(17) 0.0148(18) -0.0051(17)
O32 0.060(2) 0.066(2) 0.053(2) 0.0106(18) 0.0167(17) -0.0044(17)
O33 0.076(3) 0.130(4) 0.092(4) 0.011(3) 0.019(2) -0.021(3)
O51 0.085(3) 0.068(3) 0.084(3) -0.012(2) 0.012(2) 0.024(2)
O61 0.059(2) 0.076(3) 0.087(3) -0.011(2) 0.009(2) 0.001(2)
O71 0.062(2) 0.079(3) 0.056(2) 0.0227(19) 0.0033(18) -0.0098(19)
C11 0.062(3) 0.043(3) 0.045(3) -0.007(2) 0.021(2) -0.001(2)
C12 0.062(4) 0.053(3) 0.053(3) -0.009(3) 0.026(3) 0.002(3)
C13 0.074(4) 0.072(4) 0.081(4) 0.009(3) 0.045(3) -0.008(3)
C14 0.105(5) 0.075(4) 0.073(4) 0.023(3) 0.045(4) 0.002(4)
C15 0.091(5) 0.072(4) 0.062(4) 0.009(3) 0.024(3) 0.010(3)
C16 0.072(4) 0.058(3) 0.052(3) -0.002(3) 0.019(3) 0.002(3)
C17 0.058(3) 0.044(3) 0.054(3) -0.006(2) 0.014(3) -0.002(3)
C21 0.039(3) 0.050(3) 0.049(3) 0.005(2) 0.007(2) -0.003(2)
C22 0.046(3) 0.049(3) 0.056(3) 0.007(3) 0.006(2) -0.001(2)
C23 0.081(4) 0.063(4) 0.060(4) 0.019(3) 0.002(3) -0.006(3)
C24 0.090(5) 0.090(5) 0.053(4) 0.017(4) 0.006(3) -0.017(4)
C25 0.080(4) 0.092(5) 0.056(4) 0.006(3) 0.021(3) 0.001(3)
C26 0.055(3) 0.062(3) 0.068(4) 0.008(3) 0.016(3) 0.004(3)
C27 0.037(3) 0.047(3) 0.054(3) 0.002(2) 0.006(2) -0.005(2)
C31 0.052(3) 0.054(3) 0.058(3) 0.003(3) 0.030(3) 0.004(2)
C32 0.061(4) 0.070(4) 0.062(4) 0.010(3) 0.024(3) 0.010(3)
C33 0.066(4) 0.079(4) 0.122(6) 0.013(4) 0.040(4) -0.014(3)
C34 0.081(5) 0.096(5) 0.140(7) 0.049(5) 0.056(5) -0.003(4)
C35 0.082(5) 0.123(6) 0.105(6) 0.056(5) 0.037(4) 0.002(4)
C36 0.072(4) 0.093(4) 0.079(4) 0.031(4) 0.038(3) 0.014(3)
C37 0.060(3) 0.043(3) 0.054(3) -0.004(2) 0.027(3) 0.004(2)
C41 0.044(3) 0.051(3) 0.058(3) -0.009(2) 0.014(2) 0.000(2)
C42 0.080(4) 0.052(3) 0.085(4) 0.006(3) 0.037(3) 0.007(3)
C43 0.096(5) 0.049(4) 0.154(8) 0.003(4) 0.056(5) 0.016(3)
C44 0.084(5) 0.086(5) 0.130(7) -0.041(5) 0.047(5) 0.008(4)
C45 0.096(5) 0.127(7) 0.076(5) -0.008(5) 0.036(4) 0.025(5)
C46 0.083(4) 0.079(4) 0.072(4) 0.005(3) 0.034(3) 0.026(3)
C51 0.144(8) 0.109(6) 0.148(8) -0.055(6) -0.006(6) 0.052(6)
C52 0.154(9) 0.181(10) 0.163(10) -0.097(8) -0.013(7) 0.039(7)
C61 0.096(6) 0.098(6) 0.224(11) -0.067(6) 0.057(6) -0.038(5)
C62 0.216(14) 0.41(2) 0.64(4) -0.43(3) 0.26(2) -0.221(16)
C71 0.101(5) 0.091(5) 0.066(4) 0.017(4) 0.003(4) -0.014(4)
C72 0.166(8) 0.104(6) 0.134(8) 0.020(5) 0.001(6) 0.053(6)

loop_
_atom_type_symbol
_atom_type_description
_atom_type_scat_dispersion_real
_atom_type_scat_dispersion_imag
_atom_type_scat_source
C C 0.0033 0.0016 'International Tables Vol C Tables 4.2.6.8 and 6.1.1.4'
H H 0.0000 0.0000 'International Tables Vol C Tables 4.2.6.8 and 6.1.1.4'
O O 0.0106 0.0060 'International Tables Vol C Tables 4.2.6.8 and 6.1.1.4'
Ta Ta -0.7052 6.5227 'International Tables Vol C Tables 4.2.6.8 and 6.1.1.4'
Bi Bi -4.1077 10.2566 'International Tables Vol C Tables 4.2.6.8 and 6.1.1.4'

loop_
_geom_angle_atom_site_label_1
_geom_angle_atom_site_label_2
_geom_angle_atom_site_label_3
_geom_angle
_geom_angle_site_symmetry_1
_geom_angle_site_symmetry_3
_geom_angle_publ_flag
C41 Bi1 O22 84.30(15) . . ?
C41 Bi1 O31 87.85(16) . . ?
O22 Bi1 O31 134.44(11) . . ?
C41 Bi1 O32 89.37(14) . . ?
O22 Bi1 O32 81.50(11) . . ?
O31 Bi1 O32 53.55(11) . . ?
C41 Bi1 O71 84.15(16) . . ?
O22 Bi1 O71 144.90(12) . . ?
O31 Bi1 O71 77.98(11) . . ?
O32 Bi1 O71 131.33(11) . . ?
C41 Bi1 O12 89.31(16) . 3_556 ?
O22 Bi1 O12 71.13(11) . 3_556 ?
O31 Bi1 O12 153.68(12) . 3_556 ?
O32 Bi1 O12 152.59(12) . 3_556 ?
O71 Bi1 O12 75.70(12) . 3_556 ?
C41 Bi1 C37 89.22(16) . . ?
O22 Bi1 C37 108.32(14) . . ?
O31 Bi1 C37 26.59(12) . . ?
O32 Bi1 C37 26.98(13) . . ?
O71 Bi1 C37 104.54(14) . . ?
O12 Bi1 C37 178.47(13) 3_556 . ?
O51 Ta2 O61 100.13(17) . . ?
O51 Ta2 O13 99.29(17) . . ?
O61 Ta2 O13 93.71(17) . . ?
O51 Ta2 O23 96.08(17) . . ?
O61 Ta2 O23 97.02(17) . . ?
O13 Ta2 O23 159.39(14) . . ?
O51 Ta2 O11 89.67(15) . . ?
O61 Ta2 O11 169.51(15) . . ?
O13 Ta2 O11 80.90(14) . . ?
O23 Ta2 O11 85.56(14) . . ?
O51 Ta2 O21 170.05(16) . . ?
O61 Ta2 O21 89.67(15) . . ?
O13 Ta2 O21 81.64(14) . . ?
O23 Ta2 O21 80.88(13) . . ?
O11 Ta2 O21 80.68(13) . . ?
C17 O11 Ta2 134.9(3) . . ?
C17 O12 Bi1 141.7(3) . 3_556 ?
C12 O13 Ta2 134.7(3) . . ?
C27 O21 Ta2 134.4(3) . . ?
C27 O22 Bi1 114.1(3) . . ?
C22 O23 Ta2 135.5(3) . . ?
C37 O31 Bi1 94.0(3) . . ?
C37 O32 Bi1 93.3(3) . . ?
C32 O33 H32A 112.9(14) . . ?
C51 O51 Ta2 165.2(4) . . ?
C61 O61 Ta2 154.7(5) . . ?
C71 O71 Bi1 136.6(3) . . ?
C71 O71 H71C 110.2(13) . . ?
Bi1 O71 H71C 112.0(15) . . ?
C16 C11 C12 119.0(5) . . ?
C16 C11 C17 118.7(5) . . ?
C12 C11 C17 122.4(5) . . ?
O13 C12 C13 119.1(5) . . ?
O13 C12 C11 121.7(5) . . ?
C13 C12 C11 119.2(5) . . ?
C14 C13 C12 120.3(5) . . ?
C14 C13 H13A 119.9 . . ?
C12 C13 H13A 119.9 . . ?
C13 C14 C15 120.7(6) . . ?
C13 C14 H14A 119.7 . . ?
C15 C14 H14A 119.7 . . ?
C16 C15 C14 120.4(6) . . ?
C16 C15 H15A 119.8 . . ?
C14 C15 H15A 119.8 . . ?
C15 C16 C11 120.5(5) . . ?
C15 C16 H16A 119.8 . . ?
C11 C16 H16A 119.8 . . ?
O12 C17 O11 122.1(5) . . ?
O12 C17 C11 118.8(5) . . ?
O11 C17 C11 119.0(4) . . ?
C26 C21 C22 118.8(5) . . ?
C26 C21 C27 119.1(4) . . ?
C22 C21 C27 122.1(5) . . ?
O23 C22 C23 118.9(5) . . ?
O23 C22 C21 122.4(4) . . ?
C23 C22 C21 118.7(5) . . ?
C24 C23 C22 120.8(6) . . ?
C24 C23 H23A 119.6 . . ?
C22 C23 H23A 119.6 . . ?
C25 C24 C23 120.8(6) . . ?
C25 C24 H24A 119.6 . . ?
C23 C24 H24A 119.6 . . ?
C24 C25 C26 119.2(6) . . ?
C24 C25 H25A 120.4 . . ?
C26 C25 H25A 120.4 . . ?
C25 C26 C21 121.8(5) . . ?
C25 C26 H26A 119.1 . . ?
C21 C26 H26A 119.1 . . ?
O22 C27 O21 119.3(4) . . ?
O22 C27 C21 120.4(5) . . ?
O21 C27 C21 120.3(4) . . ?
C32 C31 C36 119.4(5) . . ?
C32 C31 C37 121.8(5) . . ?
C36 C31 C37 118.7(5) . . ?
O33 C32 C33 117.5(6) . . ?
O33 C32 C31 122.1(5) . . ?
C33 C32 C31 120.4(6) . . ?
C34 C33 C32 119.4(6) . . ?
C34 C33 H33A 120.3 . . ?
C32 C33 H33A 120.3 . . ?
C33 C34 C35 121.8(6) . . ?
C33 C34 H34A 119.1 . . ?
C35 C34 H34A 119.1 . . ?
C34 C35 C36 119.9(6) . . ?
C34 C35 H35A 120.0 . . ?
C36 C35 H35A 120.0 . . ?
C31 C36 C35 119.0(6) . . ?
C31 C36 H36A 120.5 . . ?
C35 C36 H36A 120.5 . . ?
O31 C37 O32 119.1(4) . . ?
O31 C37 C31 121.0(5) . . ?
O32 C37 C31 119.9(5) . . ?
O31 C37 Bi1 59.4(2) . . ?
O32 C37 Bi1 59.7(2) . . ?
C31 C37 Bi1 179.1(3) . . ?
C46 C41 C42 119.1(5) . . ?
C46 C41 Bi1 120.4(4) . . ?
C42 C41 Bi1 120.5(4) . . ?
C41 C42 C43 120.6(6) . . ?
C41 C42 H42A 119.7 . . ?
C43 C42 H42A 119.7 . . ?
C44 C43 C42 119.7(6) . . ?
C44 C43 H43A 120.1 . . ?
C42 C43 H43A 120.1 . . ?
C43 C44 C45 120.1(6) . . ?
C43 C44 H44A 120.0 . . ?
C45 C44 H44A 120.0 . . ?
C44 C45 C46 120.3(7) . . ?
C44 C45 H45A 119.9 . . ?
C46 C45 H45A 119.9 . . ?
C41 C46 C45 120.2(6) . . ?
C41 C46 H46A 119.9 . . ?
C45 C46 H46A 119.9 . . ?
O51 C51 C52 114.2(7) . . ?
O51 C51 H51A 108.7 . . ?
C52 C51 H51A 108.7 . . ?
O51 C51 H51B 108.7 . . ?
C52 C51 H51B 108.7 . . ?
H51A C51 H51B 107.6 . . ?
C51 C52 H52A 109.5 . . ?
C51 C52 H52B 109.5 . . ?
H52A C52 H52B 109.5 . . ?
C51 C52 H52C 109.5 . . ?
H52A C52 H52C 109.5 . . ?
H52B C52 H52C 109.5 . . ?
C62 C61 O61 117.0(9) . . ?
C62 C61 H61A 108.1 . . ?
O61 C61 H61A 108.1 . . ?
C62 C61 H61B 108.1 . . ?
O61 C61 H61B 108.1 . . ?
H61A C61 H61B 107.3 . . ?
C61 C62 H62A 109.5 . . ?
C61 C62 H62B 109.5 . . ?
H62A C62 H62B 109.5 . . ?
C61 C62 H62C 109.5 . . ?
H62A C62 H62C 109.5 . . ?
H62B C62 H62C 109.5 . . ?
O71 C71 C72 113.8(6) . . ?
O71 C71 H71A 108.8 . . ?
C72 C71 H71A 108.8 . . ?
O71 C71 H71B 108.8 . . ?
C72 C71 H71B 108.8 . . ?
H71A C71 H71B 107.7 . . ?
C71 C72 H72A 109.5 . . ?
C71 C72 H72B 109.5 . . ?
H72A C72 H72B 109.5 . . ?
C71 C72 H72C 109.5 . . ?
H72A C72 H72C 109.5 . . ?
H72B C72 H72C 109.5 . . ?

loop_
_geom_bond_atom_site_label_1
_geom_bond_atom_site_label_2
_geom_bond_distance
_geom_bond_site_symmetry_2
_geom_bond_publ_flag
Bi1 C41 2.234(5) . ?
Bi1 O22 2.393(3) . ?
Bi1 O31 2.434(3) . ?
Bi1 O32 2.439(3) . ?
Bi1 O71 2.489(3) . ?
Bi1 O12 2.528(4) 3_556 ?
Bi1 C37 2.820(5) . ?
Ta2 O51 1.838(4) . ?
Ta2 O61 1.838(4) . ?
Ta2 O13 1.944(4) . ?
Ta2 O23 1.950(4) . ?
Ta2 O11 2.092(3) . ?
Ta2 O21 2.104(3) . ?
O11 C17 1.290(6) . ?
O12 C17 1.232(6) . ?
O12 Bi1 2.528(4) 3_556 ?
O13 C12 1.343(6) . ?
O21 C27 1.289(6) . ?
O22 C27 1.247(5) . ?
O23 C22 1.333(6) . ?
O31 C37 1.265(6) . ?
O32 C37 1.281(6) . ?
O33 C32 1.345(7) . ?
O33 H32A 0.910(10) . ?
O51 C51 1.400(7) . ?
O61 C61 1.397(7) . ?
O71 C71 1.400(7) . ?
O71 H71C 0.893(10) . ?
C11 C16 1.398(7) . ?
C11 C12 1.404(7) . ?
C11 C17 1.496(7) . ?
C12 C13 1.393(7) . ?
C13 C14 1.366(8) . ?
C13 H13A 0.9300 . ?
C14 C15 1.373(8) . ?
C14 H14A 0.9300 . ?
C15 C16 1.364(7) . ?
C15 H15A 0.9300 . ?
C16 H16A 0.9300 . ?
C21 C26 1.392(7) . ?
C21 C22 1.402(6) . ?
C21 C27 1.463(6) . ?
C22 C23 1.401(7) . ?
C23 C24 1.372(8) . ?
C23 H23A 0.9300 . ?
C24 C25 1.372(8) . ?
C24 H24A 0.9300 . ?
C25 C26 1.376(7) . ?
C25 H25A 0.9300 . ?
C26 H26A 0.9300 . ?
C31 C32 1.390(7) . ?
C31 C36 1.393(7) . ?
C31 C37 1.471(7) . ?
C32 C33 1.384(8) . ?
C33 C34 1.352(9) . ?
C33 H33A 0.9300 . ?
C34 C35 1.365(9) . ?
C34 H34A 0.9300 . ?
C35 C36 1.394(8) . ?
C35 H35A 0.9300 . ?
C36 H36A 0.9300 . ?
C41 C46 1.366(7) . ?
C41 C42 1.370(7) . ?
C42 C43 1.389(8) . ?
C42 H42A 0.9300 . ?
C43 C44 1.352(10) . ?
C43 H43A 0.9300 . ?
C44 C45 1.369(9) . ?
C44 H44A 0.9300 . ?
C45 C46 1.381(8) . ?
C45 H45A 0.9300 . ?
C46 H46A 0.9300 . ?
C51 C52 1.418(10) . ?
C51 H51A 0.9700 . ?
C51 H51B 0.9700 . ?
C52 H52A 0.9600 . ?
C52 H52B 0.9600 . ?
C52 H52C 0.9600 . ?
C61 C62 1.280(13) . ?
C61 H61A 0.9700 . ?
C61 H61B 0.9700 . ?
C62 H62A 0.9600 . ?
C62 H62B 0.9600 . ?
C62 H62C 0.9600 . ?
C71 C72 1.423(9) . ?
C71 H71A 0.9700 . ?
C71 H71B 0.9700 . ?
C72 H72A 0.9600 . ?
C72 H72B 0.9600 . ?
C72 H72C 0.9600 . ?
